data_1565611
loop_
_publ_author_name
'Huang, Yan-Ju'
'Zhang, Jun'

_publ_section_title
;
 Synthesis and characterization a series of Norfloxacin-transition metal
 complexes
;
_journal_name_full 'Inorganica Chimica Acta'
_journal_page_first 119244
_journal_paper_doi 10.1016/j.ica.2019.119244
_journal_volume 501
_journal_year 2020
_chemical_formula_moiety '4(C32 H40 F2 Fe N6 O8), 4(O4 S), 21(H2 O)'
_chemical_formula_sum 'C128 H202 F8 Fe4 N24 O69 S4'
_chemical_formula_weight 3684.76
_space_group_crystal_system monoclinic
_space_group_IT_number 9
_space_group_name_Hall 'C -2yc'
_space_group_name_H-M_alt 'C 1 c 1'
_atom_sites_solution_hydrogens mixed
_cell_angle_alpha 90
_cell_angle_beta 101.727(3)
_cell_angle_gamma 90
_cell_formula_units_Z 1
_cell_length_a 12.612(2)
_cell_length_b 24.924(5)
_cell_length_c 13.540(2)
_cell_measurement_reflns_used 15733
_cell_measurement_temperature 293(2)
_cell_measurement_theta_max 28.271
_cell_measurement_theta_min 3.172
_cell_volume 4167.3(12)
_computing_molecular_graphics 'Olex2 (Dolomanov et al., 2009)'
_computing_publication_material 'Olex2 (Dolomanov et al., 2009)'
_computing_structure_refinement 'ShelXL (Sheldrick, 2015)'
_diffrn_ambient_temperature 293(2)
_diffrn_measured_fraction_theta_full 0.995
_diffrn_measured_fraction_theta_max 0.966
_diffrn_measurement_device_type 'Xcalibur, Atlas, Gemini ultra'
_diffrn_measurement_method dtprofit.ref
_diffrn_radiation_type MoK\a
_diffrn_radiation_wavelength 0.71073
_diffrn_reflns_av_R_equivalents 0.1481
_diffrn_reflns_av_unetI/netI 0.2038
_diffrn_reflns_Laue_measured_fraction_full 0.995
_diffrn_reflns_Laue_measured_fraction_max 0.966
_diffrn_reflns_limit_h_max 16
_diffrn_reflns_limit_h_min -14
_diffrn_reflns_limit_k_max 32
_diffrn_reflns_limit_k_min -30
_diffrn_reflns_limit_l_max 16
_diffrn_reflns_limit_l_min -17
_diffrn_reflns_number 15689
_diffrn_reflns_point_group_measured_fraction_full 0.733
_diffrn_reflns_point_group_measured_fraction_max 0.698
_diffrn_reflns_theta_full 25.242
_diffrn_reflns_theta_max 28.271
_diffrn_reflns_theta_min 3.172
_exptl_absorpt_coefficient_mu 0.499
_exptl_absorpt_correction_T_max 0.913
_exptl_absorpt_correction_T_min 0.895
_exptl_absorpt_correction_type multi-scan
_exptl_absorpt_process_details sadabs,bruker(2008)
_exptl_crystal_colour green
_exptl_crystal_density_diffrn 1.468
_exptl_crystal_density_method 'not measured'
_exptl_crystal_description block
_exptl_crystal_F_000 1930
_exptl_crystal_size_max 0.22
_exptl_crystal_size_mid 0.21
_exptl_crystal_size_min 0.18
_refine_diff_density_max 0.743
_refine_diff_density_min -0.334
_refine_diff_density_rms 0.091
_refine_ls_abs_structure_details
;
 Refined as an inversion twin.
;
_refine_ls_abs_structure_Flack 0.64(8)
_refine_ls_extinction_coef .
_refine_ls_extinction_method none
_refine_ls_goodness_of_fit_ref 0.944
_refine_ls_hydrogen_treatment constr
_refine_ls_matrix_type full
_refine_ls_number_parameters 554
_refine_ls_number_reflns 7190
_refine_ls_number_restraints 92
_refine_ls_restrained_S_all 0.947
_refine_ls_R_factor_all 0.2147
_refine_ls_R_factor_gt 0.0822
_refine_ls_shift/su_max 0.000
_refine_ls_shift/su_mean 0.000
_refine_ls_structure_factor_coef Fsqd
_refine_ls_weighting_details 'w=1/[\s^2^(Fo^2^)+(0.1060P)^2^] where P=(Fo^2^+2Fc^2^)/3'
_refine_ls_weighting_scheme calc
_refine_ls_wR_factor_gt 0.1777
_refine_ls_wR_factor_ref 0.2326
_reflns_Friedel_coverage 0.442
_reflns_Friedel_fraction_full 0.470
_reflns_Friedel_fraction_max 0.428
_reflns_number_gt 3016
_reflns_number_total 7190
_reflns_threshold_expression 'I > 2\s(I)'
_cod_data_source_file ICA-2020-501-119244.cif
_cod_data_source_block 2
_cod_depositor_comments
;
The following automatic conversions were performed:

data item '_exptl_absorpt_correction_type' value 'Multi-scan' was
changed to 'multi-scan' in accordance with the built-in table derived
from the CIF Core dictionary named 'cif_core.dic' version 2.4.5 last
updated on 2014-11-21.

Automatic conversion script
Id: cif_fix_values 8738 2021-04-28 16:35:53Z antanas 
;
_cod_original_cell_volume 4167.3(13)
_cod_original_sg_symbol_H-M 'C  c '
_cod_database_code 1565611
_shelx_space_group_comment
;
The symmetry employed for this shelxl refinement is uniquely defined
by the following loop, which should always be used as a source of
symmetry information in preference to the above space-group names.
They are only intended as comments.
;
_olex2_refinement_description
;
1. Twinned data refinement
 Scales: 0.36(8)
 0.64(8)
2. Fixed Uiso
 At 1.2 times of:
  All C(H) groups, All C(H,H) groups, All N(H,H) groups
 At 1.5 times of:
  All C(H,H,H) groups, All O(H,H) groups
3. Uiso/Uaniso restraints and constraints
Uanis(N2) \\sim Ueq, Uanis(C13) \\sim Ueq, Uanis(C16) \\sim Ueq: with sigma of
0.01 and sigma for terminal atoms of 0.02
Uanis(C3) \\sim Ueq, Uanis(C20) \\sim Ueq: with sigma of 0.01 and sigma for
terminal atoms of 0.02
Uanis(C32) \\sim Ueq: with sigma of 0.01 and sigma for terminal atoms of 0.02
Uanis(O13) \\sim Ueq: with sigma of 0.01 and sigma for terminal atoms of 0.02
Uanis(C22) \\sim Ueq, Uanis(C19) \\sim Ueq, Uanis(C18) \\sim Ueq, Uanis(C15)
\\sim Ueq: with sigma of 0.01 and sigma for terminal atoms of 0.02
Uanis(N3) \\sim Ueq, Uanis(C28) \\sim Ueq: with sigma of 0.01 and sigma for
terminal atoms of 0.02
Uanis(C23) \\sim Ueq: with sigma of 0.01 and sigma for terminal atoms of 0.02
Uanis(C5) \\sim Ueq: with sigma of 0.01 and sigma for terminal atoms of 0.02
4. Others
 Fixed Sof: O19(0.5) H19A(0.5) H19B(0.5) O18(0.5) H18A(0.5) H18B(0.5) O16(0.5)
 H16C(0.5) H16D(0.5) O13(0.75) H13C(0.75) H13D(0.75)
5.a Riding coordinates:
 N6(H6A,H6B), O7(H7A,H7B), N3(H3A,H3B), C14(H14A,H14B), C30(H30A,H30B),
 O17(H17A,H17B), O14(H14C,H14D), O15(H15C,H15D), O19(H19A,H19B), O18(H18A,H18B),
  O16(H16C,H16D), O13(H13C,H13D)
5.b Rotating group:
 O8(H8A,H8B)
5.c Secondary CH2 refined with riding coordinates:
 C16(H16A,H16B), C23(H23A,H23B), C29(H29A,H29B), C15(H15A,H15B), C31(H31A,
 H31B), C7(H7C,H7D), C13(H13A,H13B), C32(H32A,H32B)
5.d Aromatic/amide H refined with riding coordinates:
 C28(H28), C22(H22), C25(H25), C9(H9), C12(H12), C6(H6)
5.e Idealised Me refined as rotating group:
 C24(H24A,H24B,H24C), C8(H8C,H8D,H8E)
;
_olex2_submission_special_instructions 'No special instructions were received'

loop_
_space_group_symop_operation_xyz
'x, y, z'
'x, -y, z+1/2'
'x+1/2, y+1/2, z'
'x+1/2, -y+1/2, z+1/2'

loop_
_atom_site_label
_atom_site_type_symbol
_atom_site_fract_x
_atom_site_fract_y
_atom_site_fract_z
_atom_site_U_iso_or_equiv
_atom_site_adp_type
_atom_site_occupancy
_atom_site_site_symmetry_order
_atom_site_calc_flag
_atom_site_refinement_flags_posn
_atom_site_refinement_flags_adp
_atom_site_refinement_flags_occupancy
_atom_site_disorder_assembly
_atom_site_disorder_group
Fe1 Fe 0.0421(3) 0.31913(5) 0.5240(3) 0.0358(4) Uani 1 1 d . . . . .
O3 O 0.0736(8) 0.3798(4) 0.4232(8) 0.036(3) Uani 1 1 d . . . . .
S1 S -0.2494(4) 0.72048(18) 0.2376(4) 0.0702(12) Uani 1 1 d . . . . .
F2 F 0.3020(7) 0.5410(4) 0.4251(8) 0.052(3) Uani 1 1 d . . . . .
F1 F -0.2086(7) 0.5455(4) 0.6082(8) 0.055(3) Uani 1 1 d . . . . .
C28 C 0.0162(13) 0.5708(6) 0.3724(11) 0.035(4) Uani 1 1 d . U . . .
H28 H -0.031705 0.599318 0.355759 0.042 Uiso 1 1 calc R . . . .
C22 C -0.1709(13) 0.4562(6) 0.3613(11) 0.031(4) Uani 1 1 d . U . . .
H22 H -0.245062 0.450652 0.353576 0.037 Uiso 1 1 calc R . . . .
C16 C 0.0058(16) 0.6760(7) 0.6866(17) 0.058(6) Uani 1 1 d . U . . .
H16A H 0.054219 0.682701 0.640744 0.070 Uiso 1 1 calc R . . . .
H16B H 0.048708 0.664692 0.750979 0.070 Uiso 1 1 calc R . . . .
O2 O -0.1116(9) 0.3212(4) 0.4343(9) 0.045(3) Uani 1 1 d . . . . .
O8 O 0.0882(10) 0.2574(4) 0.4320(9) 0.053(3) Uani 1 1 d . . . . .
H8A H 0.120978 0.269438 0.376373 0.079 Uiso 1 1 d GR . . . .
H8B H 0.027275 0.238303 0.392296 0.079 Uiso 1 1 d GR . . . .
N2 N -0.0724(10) 0.6340(5) 0.6455(9) 0.035(3) Uani 1 1 d . U . . .
C10 C -0.0979(12) 0.5381(7) 0.6231(13) 0.041(4) Uani 1 1 d . . . . .
C3 C 0.0802(12) 0.4209(6) 0.6406(12) 0.029(4) Uani 1 1 d . U . . .
N4 N -0.1363(10) 0.5079(5) 0.3506(10) 0.039(3) Uani 1 1 d . . . . .
C23 C -0.2134(13) 0.5523(6) 0.3203(14) 0.045(4) Uani 1 1 d . U . . .
H23A H -0.208315 0.576398 0.377237 0.054 Uiso 1 1 calc R . . . .
H23B H -0.190311 0.572115 0.266707 0.054 Uiso 1 1 calc R . . . .
N6 N 0.2373(11) 0.7398(5) 0.4365(10) 0.049(4) Uani 1 1 d . . . . .
H6A H 0.245779 0.772422 0.446353 0.059 Uiso 1 1 d R . . . .
H6B H 0.193509 0.731622 0.468883 0.059 Uiso 1 1 d R . . . .
C21 C -0.0210(12) 0.5149(6) 0.3740(12) 0.036(4) Uani 1 1 d . . . . .
O5 O 0.1961(8) 0.3216(4) 0.6114(9) 0.041(3) Uani 1 1 d . . . . .
C27 C 0.1259(12) 0.5780(6) 0.3972(12) 0.033(4) Uani 1 1 d . . . . .
N1 N 0.2284(10) 0.5058(5) 0.6858(10) 0.032(3) Uani 1 1 d . . . . .
O6 O 0.3483(10) 0.3563(5) 0.6859(11) 0.069(4) Uani 1 1 d . . . . .
O1 O -0.2629(10) 0.3570(5) 0.3456(12) 0.073(4) Uani 1 1 d . . . . .
C18 C -0.1055(13) 0.4127(7) 0.3821(12) 0.035(4) Uani 1 1 d . U . . .
C4 C 0.0492(12) 0.4748(6) 0.6435(11) 0.027(3) Uani 1 1 d . . . . .
C25 C 0.1566(12) 0.4834(6) 0.4162(11) 0.032(4) Uani 1 1 d . . . . .
H25 H 0.204390 0.454726 0.431250 0.038 Uiso 1 1 calc R . . . .
C2 C 0.1974(12) 0.4125(5) 0.6575(11) 0.030(4) Uani 1 1 d . . . . .
N5 N 0.1720(12) 0.6305(6) 0.3953(11) 0.044(4) Uani 1 1 d . . . . .
C20 C 0.0486(12) 0.4737(5) 0.3970(11) 0.028(3) Uani 1 1 d . U . . .
C29 C 0.2518(17) 0.6452(7) 0.4896(15) 0.065(6) Uani 1 1 d . . . . .
H29A H 0.299731 0.615249 0.512436 0.077 Uiso 1 1 calc R . . . .
H29B H 0.214434 0.654872 0.542989 0.077 Uiso 1 1 calc R . . . .
O7 O -0.0030(9) 0.2624(4) 0.6236(9) 0.045(3) Uani 1 1 d . . . . .
H7A H -0.069429 0.266368 0.631987 0.068 Uiso 1 1 d R . . . .
H7B H 0.016791 0.267968 0.689387 0.068 Uiso 1 1 d R . . . .
C1 C 0.2521(13) 0.3611(6) 0.6534(12) 0.035(4) Uani 1 1 d . . . . .
C17 C -0.1623(15) 0.3598(6) 0.3862(14) 0.041(4) Uani 1 1 d . . . . .
C11 C -0.0302(14) 0.5822(6) 0.6464(12) 0.035(4) Uani 1 1 d . . . . .
N3 N -0.1351(14) 0.7430(6) 0.6025(12) 0.071(5) Uani 1 1 d . U . . .
H3A H -0.172334 0.772217 0.612020 0.085 Uiso 1 1 d R . . . .
H3B H -0.097394 0.734627 0.560880 0.085 Uiso 1 1 d R . . . .
C15 C -0.0590(18) 0.7282(8) 0.7003(18) 0.069(6) Uani 1 1 d . U . . .
H15A H -0.100297 0.722505 0.752519 0.083 Uiso 1 1 calc R . . . .
H15B H -0.008813 0.757466 0.721375 0.083 Uiso 1 1 calc R . . . .
C9 C -0.0644(14) 0.4862(6) 0.6207(12) 0.038(4) Uani 1 1 d . . . . .
H9 H -0.114559 0.458632 0.604568 0.045 Uiso 1 1 calc R . . . .
C5 C 0.1204(12) 0.5193(6) 0.6682(11) 0.026(3) Uani 1 1 d . U . . .
C31 C 0.1574(15) 0.7242(6) 0.3490(12) 0.049(5) Uani 1 1 d . . . . .
H31A H 0.193216 0.716875 0.293480 0.058 Uiso 1 1 calc R . . . .
H31B H 0.107326 0.753630 0.329231 0.058 Uiso 1 1 calc R . . . .
C24 C -0.3247(13) 0.5381(8) 0.2864(15) 0.063(5) Uani 1 1 d . . . . .
H24A H -0.330772 0.511327 0.234461 0.095 Uiso 1 1 calc GR . . . .
H24B H -0.365333 0.569292 0.259960 0.095 Uiso 1 1 calc GR . . . .
H24C H -0.352822 0.524019 0.341890 0.095 Uiso 1 1 calc GR . . . .
C8 C 0.4245(14) 0.5340(7) 0.739(2) 0.087(8) Uani 1 1 d . . . . .
H8C H 0.445820 0.520754 0.679869 0.131 Uiso 1 1 calc GR . . . .
H8D H 0.433558 0.506279 0.789666 0.131 Uiso 1 1 calc GR . . . .
H8E H 0.468795 0.564279 0.765134 0.131 Uiso 1 1 calc GR . . . .
C26 C 0.1967(12) 0.5338(6) 0.4139(10) 0.028(3) Uani 1 1 d . . . . .
C7 C 0.3070(13) 0.5510(7) 0.7140(15) 0.052(5) Uani 1 1 d . . . . .
H7C H 0.289813 0.569641 0.771682 0.062 Uiso 1 1 calc R . . . .
H7D H 0.297558 0.576308 0.658408 0.062 Uiso 1 1 calc R . . . .
O4 O 0.0135(8) 0.3842(4) 0.6166(8) 0.035(3) Uani 1 1 d . . . . .
C14 C -0.2090(15) 0.6978(8) 0.5680(18) 0.078(7) Uani 1 1 d . . . . .
H14A H -0.255302 0.691542 0.615932 0.094 Uiso 1 1 d R . . . .
H14B H -0.254542 0.707842 0.504052 0.094 Uiso 1 1 d R . . . .
C30 C 0.3173(18) 0.6939(7) 0.4614(18) 0.071(6) Uani 1 1 d . . . . .
H30A H 0.364350 0.712491 0.516063 0.085 Uiso 1 1 d R . . . .
H30B H 0.349160 0.685271 0.403893 0.085 Uiso 1 1 d R . . . .
C13 C -0.1514(18) 0.6495(8) 0.5552(15) 0.066(6) Uani 1 1 d . U . . .
H13A H -0.114017 0.654447 0.499909 0.079 Uiso 1 1 calc R . . . .
H13B H -0.203040 0.620559 0.536980 0.079 Uiso 1 1 calc R . . . .
C19 C 0.0034(12) 0.4184(6) 0.4060(11) 0.033(4) Uani 1 1 d . U . . .
C12 C 0.0782(13) 0.5689(6) 0.6637(11) 0.032(4) Uani 1 1 d . . . . .
H12 H 0.127092 0.597312 0.673361 0.039 Uiso 1 1 calc R . . . .
C6 C 0.2657(13) 0.4578(6) 0.6856(13) 0.041(4) Uani 1 1 d . . . . .
H6 H 0.340014 0.452406 0.704605 0.049 Uiso 1 1 calc R . . . .
C32 C 0.0959(13) 0.6759(6) 0.3685(13) 0.041(4) Uani 1 1 d . U . . .
H32A H 0.058827 0.682966 0.423262 0.049 Uiso 1 1 calc R . . . .
H32B H 0.042041 0.667038 0.308768 0.049 Uiso 1 1 calc R . . . .
O17 O 0.5635(13) 0.6600(6) 0.6895(14) 0.093(5) Uani 1 1 d . . . . .
H17A H 0.548767 0.660969 0.625388 0.140 Uiso 1 1 d R . . . .
H17B H 0.621757 0.677850 0.705928 0.140 Uiso 1 1 d R . . . .
O14 O -0.4718(11) 0.6569(5) 0.3460(9) 0.061(3) Uani 1 1 d . . . . .
H14C H -0.423704 0.636677 0.332505 0.091 Uiso 1 1 d R . . . .
H14D H -0.522514 0.636527 0.311965 0.091 Uiso 1 1 d R . . . .
O15 O -0.4417(16) 0.5965(5) 0.5230(17) 0.112(5) Uani 1 1 d . . . . .
H15C H -0.476127 0.615076 0.465741 0.169 Uiso 1 1 d R . . . .
H15D H -0.492867 0.565776 0.518621 0.169 Uiso 1 1 d R . . . .
O12 O -0.3158(17) 0.6721(6) 0.2330(18) 0.149(9) Uani 1 1 d . . . . .
O19 O 0.026(2) 0.7817(7) 0.511(2) 0.066(8) Uani 0.5 1 d . . P . .
H19A H 0.057538 0.804406 0.480527 0.098 Uiso 0.5 1 d R . P . .
H19B H 0.007678 0.804986 0.552967 0.098 Uiso 0.5 1 d R . P . .
O18 O 0.413(2) 0.6748(12) 0.8318(18) 0.089(10) Uani 0.5 1 d . . P . .
H18A H 0.410853 0.672366 0.768833 0.134 Uiso 0.5 1 d R . P . .
H18B H 0.456023 0.650996 0.862583 0.134 Uiso 0.5 1 d R . P . .
O16 O -0.4289(19) 0.4839(7) 0.522(2) 0.091(11) Uani 0.5 1 d . . P . .
H16C H -0.450710 0.488770 0.463162 0.137 Uiso 0.5 1 d R . P . .
H16D H -0.378330 0.461250 0.522392 0.137 Uiso 0.5 1 d R . P . .
O10 O -0.2710(13) 0.7589(6) 0.3097(12) 0.099(5) Uani 1 1 d . . . . .
O9 O -0.1381(12) 0.7068(9) 0.2486(15) 0.150(8) Uani 1 1 d . . . . .
O11 O -0.277(2) 0.7470(10) 0.1399(15) 0.232(14) Uani 1 1 d . . . . .
O13 O -0.2936(14) 0.3991(5) 0.5663(11) 0.090(5) Uani 0.75 1 d . U P . .
H13C H -0.277781 0.399085 0.509988 0.135 Uiso 0.75 1 d R . P . .
H13D H -0.278221 0.380885 0.606228 0.135 Uiso 0.75 1 d R . P . .

loop_
_atom_site_aniso_label
_atom_site_aniso_U_11
_atom_site_aniso_U_22
_atom_site_aniso_U_33
_atom_site_aniso_U_23
_atom_site_aniso_U_13
_atom_site_aniso_U_12
Fe1 0.0403(9) 0.0161(6) 0.0501(9) -0.0012(13) 0.0072(6) 0.0021(13)
O3 0.038(7) 0.018(5) 0.055(7) 0.002(5) 0.015(5) -0.006(4)
S1 0.055(3) 0.071(3) 0.091(3) -0.003(2) 0.030(2) -0.001(2)
F2 0.035(6) 0.043(6) 0.077(7) 0.001(5) 0.009(5) -0.014(4)
F1 0.036(6) 0.035(5) 0.093(8) 0.008(5) 0.013(5) 0.011(4)
C28 0.043(8) 0.019(7) 0.043(8) 0.001(6) 0.010(6) -0.012(6)
C22 0.036(8) 0.026(7) 0.035(8) -0.009(6) 0.015(6) 0.003(6)
C16 0.070(10) 0.030(8) 0.072(10) 0.000(7) 0.007(8) 0.016(7)
O2 0.058(8) 0.013(6) 0.059(9) 0.004(5) 0.003(6) -0.003(5)
O8 0.066(8) 0.032(6) 0.056(8) -0.001(5) 0.003(6) 0.009(5)
N2 0.037(7) 0.022(6) 0.040(7) 0.000(5) -0.003(5) 0.018(5)
C10 0.017(8) 0.048(11) 0.058(11) 0.018(8) 0.011(7) 0.010(7)
C3 0.029(7) 0.023(7) 0.042(8) -0.005(6) 0.019(6) 0.005(6)
N4 0.033(8) 0.029(7) 0.051(9) 0.014(6) -0.002(6) -0.017(6)
C23 0.049(9) 0.024(7) 0.060(9) 0.004(7) 0.004(7) 0.005(7)
N6 0.073(10) 0.019(6) 0.064(9) -0.015(6) 0.031(7) -0.022(6)
C21 0.032(9) 0.023(8) 0.052(10) -0.002(7) 0.011(7) -0.012(6)
O5 0.036(7) 0.025(7) 0.062(9) -0.004(6) 0.011(6) 0.007(5)
C27 0.035(10) 0.021(8) 0.037(9) 0.004(6) -0.005(7) -0.013(6)
N1 0.035(8) 0.018(6) 0.043(8) 0.001(5) 0.007(6) -0.010(5)
O6 0.045(9) 0.035(8) 0.111(11) -0.025(7) -0.024(7) 0.020(6)
O1 0.039(9) 0.033(8) 0.137(13) 0.012(7) -0.001(7) -0.017(6)
C18 0.035(8) 0.036(8) 0.035(8) 0.007(6) 0.010(6) -0.010(6)
C4 0.027(8) 0.024(8) 0.032(8) 0.002(6) 0.014(6) 0.005(6)
C25 0.031(9) 0.023(8) 0.040(9) -0.003(7) 0.003(7) 0.013(6)
C2 0.040(9) 0.011(6) 0.034(8) 0.000(6) -0.002(6) 0.009(6)
N5 0.044(8) 0.032(7) 0.056(9) 0.001(6) 0.009(7) -0.004(6)
C20 0.041(8) 0.009(6) 0.032(7) 0.005(5) 0.007(6) -0.007(5)
C29 0.078(13) 0.027(9) 0.073(13) -0.004(8) -0.021(10) -0.025(8)
O7 0.049(7) 0.045(7) 0.046(7) 0.016(5) 0.018(6) -0.004(5)
C1 0.026(9) 0.038(10) 0.035(9) 0.002(7) -0.007(7) 0.011(7)
C17 0.048(12) 0.014(8) 0.068(12) -0.001(8) 0.026(9) -0.005(7)
C11 0.057(12) 0.008(6) 0.042(10) 0.006(6) 0.019(8) 0.000(6)
N3 0.085(9) 0.040(8) 0.090(10) -0.012(7) 0.024(8) 0.034(7)
C15 0.083(10) 0.036(9) 0.082(10) 0.002(8) 0.003(8) 0.002(8)
C9 0.047(11) 0.025(8) 0.043(10) -0.006(7) 0.013(8) 0.011(7)
C5 0.030(7) 0.014(6) 0.034(7) 0.004(5) 0.009(6) -0.008(5)
C31 0.087(13) 0.021(8) 0.037(9) 0.006(7) 0.013(8) -0.020(8)
C24 0.027(10) 0.068(13) 0.088(13) -0.001(10) -0.003(8) 0.008(8)
C8 0.036(11) 0.028(9) 0.20(2) -0.024(12) 0.027(12) 0.005(7)
C26 0.028(9) 0.028(8) 0.026(8) 0.005(6) 0.002(6) -0.003(6)
C7 0.036(10) 0.034(9) 0.076(13) -0.008(8) -0.008(8) 0.002(7)
O4 0.038(6) 0.022(6) 0.047(7) 0.000(5) 0.010(5) -0.009(5)
C14 0.048(12) 0.062(13) 0.119(19) 0.040(12) 0.001(11) 0.034(9)
C30 0.079(15) 0.040(10) 0.099(15) -0.022(9) 0.030(12) -0.025(9)
C13 0.068(10) 0.049(9) 0.070(10) -0.010(8) -0.008(8) 0.011(8)
C19 0.038(8) 0.020(7) 0.036(7) -0.003(6) -0.002(6) -0.002(6)
C12 0.034(9) 0.025(8) 0.037(9) -0.006(6) 0.005(6) 0.002(6)
C6 0.030(9) 0.030(9) 0.059(11) -0.007(7) 0.000(7) 0.007(7)
C32 0.046(8) 0.026(7) 0.045(8) -0.001(6) -0.003(6) -0.002(6)
O17 0.086(11) 0.064(10) 0.119(13) -0.008(9) -0.005(9) 0.008(9)
O14 0.073(9) 0.046(8) 0.064(8) -0.010(6) 0.013(7) -0.007(7)
O15 0.138(13) 0.090(8) 0.094(8) 0.002(12) -0.014(8) -0.017(12)
O12 0.181(18) 0.038(9) 0.27(2) -0.023(11) 0.151(17) -0.035(9)
O19 0.10(2) 0.043(9) 0.079(15) 0.028(13) 0.069(15) 0.020(12)
O18 0.062(17) 0.14(3) 0.055(15) -0.019(15) -0.005(12) 0.038(16)
O16 0.11(2) 0.046(10) 0.073(13) 0.034(12) -0.078(16) -0.050(12)
O10 0.113(12) 0.080(10) 0.120(12) -0.024(9) 0.057(9) 0.002(8)
O9 0.058(10) 0.21(2) 0.190(18) 0.020(16) 0.046(10) 0.046(12)
O11 0.40(4) 0.19(2) 0.152(19) 0.096(17) 0.17(2) 0.11(2)
O13 0.168(14) 0.052(8) 0.072(9) -0.031(7) 0.078(9) -0.052(9)

loop_
_atom_type_symbol
_atom_type_description
_atom_type_scat_dispersion_real
_atom_type_scat_dispersion_imag
_atom_type_scat_source
C C 0.0033 0.0016 'International Tables Vol C Tables 4.2.6.8 and 6.1.1.4'
H H 0.0000 0.0000 'International Tables Vol C Tables 4.2.6.8 and 6.1.1.4'
F F 0.0171 0.0103 'International Tables Vol C Tables 4.2.6.8 and 6.1.1.4'
Fe Fe 0.3463 0.8444 'International Tables Vol C Tables 4.2.6.8 and 6.1.1.4'
N N 0.0061 0.0033 'International Tables Vol C Tables 4.2.6.8 and 6.1.1.4'
O O 0.0106 0.0060 'International Tables Vol C Tables 4.2.6.8 and 6.1.1.4'
S S 0.1246 0.1234 'International Tables Vol C Tables 4.2.6.8 and 6.1.1.4'

loop_
_geom_angle_atom_site_label_1
_geom_angle_atom_site_label_2
_geom_angle_atom_site_label_3
_geom_angle
_geom_angle_site_symmetry_1
_geom_angle_site_symmetry_3
O3 Fe1 O8 91.7(5) . .
O2 Fe1 O3 83.1(4) . .
O2 Fe1 O8 90.5(5) . .
O2 Fe1 O7 92.9(4) . .
O2 Fe1 O4 94.3(4) . .
O5 Fe1 O3 94.0(4) . .
O5 Fe1 O2 176.7(3) . .
O5 Fe1 O8 91.2(4) . .
O5 Fe1 O7 89.9(5) . .
O5 Fe1 O4 83.8(4) . .
O7 Fe1 O3 174.7(5) . .
O7 Fe1 O8 91.7(3) . .
O7 Fe1 O4 91.9(5) . .
O4 Fe1 O3 85.0(3) . .
O4 Fe1 O8 173.7(5) . .
C19 O3 Fe1 115.6(9) . .
O10 S1 O12 113.1(10) . .
O10 S1 O11 105.9(11) . .
O9 S1 O12 110.6(13) . .
O9 S1 O10 114.1(12) . .
O9 S1 O11 104.5(13) . .
O11 S1 O12 107.9(16) . .
C21 C28 H28 122.3 . .
C27 C28 H28 122.3 . .
C27 C28 C21 115.4(15) . .
N4 C22 H22 117.4 . .
C18 C22 H22 117.4 . .
C18 C22 N4 125.2(15) . .
H16A C16 H16B 108.4 . .
N2 C16 H16A 110.1 . .
N2 C16 H16B 110.1 . .
N2 C16 C15 108.1(16) . .
C15 C16 H16A 110.1 . .
C15 C16 H16B 110.1 . .
C17 O2 Fe1 129.7(11) . .
Fe1 O8 H8A 115.9 . .
Fe1 O8 H8B 113.6 . .
H8A O8 H8B 97.8 . .
C11 N2 C16 115.5(13) . .
C11 N2 C13 116.4(14) . .
C13 N2 C16 114.7(15) . .
F1 C10 C11 119.1(14) . .
C9 C10 F1 115.5(16) . .
C9 C10 C11 125.2(16) . .
C4 C3 C2 114.3(13) . .
O4 C3 C4 122.4(14) . .
O4 C3 C2 123.0(13) . .
C22 N4 C23 121.7(13) . .
C22 N4 C21 114.7(14) . .
C21 N4 C23 123.5(12) . .
N4 C23 H23A 108.1 . .
N4 C23 H23B 108.1 . .
H23A C23 H23B 107.3 . .
C24 C23 N4 116.9(14) . .
C24 C23 H23A 108.1 . .
C24 C23 H23B 108.1 . .
H6A N6 H6B 104.1 . .
C31 N6 H6A 116.3 . .
C31 N6 H6B 86.3 . .
C31 N6 C30 107.5(13) . .
C30 N6 H6A 130.3 . .
C30 N6 H6B 100.9 . .
N4 C21 C28 115.0(14) . .
C20 C21 C28 122.0(14) . .
C20 C21 N4 122.9(13) . .
C1 O5 Fe1 130.7(9) . .
C28 C27 N5 120.6(14) . .
C28 C27 C26 121.0(13) . .
C26 C27 N5 118.1(13) . .
C5 N1 C7 116.2(12) . .
C6 N1 C5 125.2(13) . .
C6 N1 C7 118.5(14) . .
C22 C18 C17 115.7(15) . .
C19 C18 C22 120.7(15) . .
C19 C18 C17 123.3(15) . .
C3 C4 C9 117.2(14) . .
C3 C4 C5 126.0(14) . .
C5 C4 C9 116.8(13) . .
C20 C25 H25 119.2 . .
C20 C25 C26 121.7(14) . .
C26 C25 H25 119.2 . .
C1 C2 C3 126.0(13) . .
C6 C2 C3 117.8(12) . .
C6 C2 C1 116.1(14) . .
C27 N5 C29 114.3(13) . .
C27 N5 C32 117.2(13) . .
C32 N5 C29 108.2(14) . .
C21 C20 C25 119.5(13) . .
C21 C20 C19 118.5(14) . .
C25 C20 C19 122.0(13) . .
N5 C29 H29A 110.5 . .
N5 C29 H29B 110.5 . .
N5 C29 C30 106.1(17) . .
H29A C29 H29B 108.7 . .
C30 C29 H29A 110.5 . .
C30 C29 H29B 110.5 . .
Fe1 O7 H7A 113.3 . .
Fe1 O7 H7B 118.6 . .
H7A O7 H7B 86.2 . .
O5 C1 C2 118.1(14) . .
O6 C1 O5 120.7(14) . .
O6 C1 C2 121.2(15) . .
O2 C17 O1 122.3(14) . .
O2 C17 C18 119.5(17) . .
O1 C17 C18 118.1(15) . .
C10 C11 N2 120.9(16) . .
C12 C11 N2 125.9(15) . .
C12 C11 C10 113.1(14) . .
H3A N3 H3B 133.8 . .
C15 N3 H3A 109.4 . .
C15 N3 H3B 100.5 . .
C14 N3 H3A 110.7 . .
C14 N3 H3B 90.3 . .
C14 N3 C15 109.7(15) . .
C16 C15 H15A 109.5 . .
C16 C15 H15B 109.5 . .
N3 C15 C16 110.6(17) . .
N3 C15 H15A 109.5 . .
N3 C15 H15B 109.5 . .
H15A C15 H15B 108.1 . .
C10 C9 C4 119.0(16) . .
C10 C9 H9 120.5 . .
C4 C9 H9 120.5 . .
N1 C5 C4 113.8(13) . .
C12 C5 N1 127.1(14) . .
C12 C5 C4 118.8(15) . .
N6 C31 H31A 109.2 . .
N6 C31 H31B 109.2 . .
N6 C31 C32 112.1(14) . .
H31A C31 H31B 107.9 . .
C32 C31 H31A 109.2 . .
C32 C31 H31B 109.2 . .
C23 C24 H24A 109.5 . .
C23 C24 H24B 109.5 . .
C23 C24 H24C 109.5 . .
H24A C24 H24B 109.5 . .
H24A C24 H24C 109.5 . .
H24B C24 H24C 109.5 . .
H8C C8 H8D 109.5 . .
H8C C8 H8E 109.5 . .
H8D C8 H8E 109.5 . .
C7 C8 H8C 109.5 . .
C7 C8 H8D 109.5 . .
C7 C8 H8E 109.5 . .
F2 C26 C27 120.2(13) . .
F2 C26 C25 119.7(14) . .
C25 C26 C27 120.0(14) . .
N1 C7 C8 114.5(13) . .
N1 C7 H7C 108.6 . .
N1 C7 H7D 108.6 . .
C8 C7 H7C 108.6 . .
C8 C7 H7D 108.6 . .
H7C C7 H7D 107.6 . .
C3 O4 Fe1 122.0(9) . .
N3 C14 H14A 109.7 . .
N3 C14 H14B 107.8 . .
H14A C14 H14B 108.1 . .
C13 C14 N3 112.1(17) . .
C13 C14 H14A 109.6 . .
C13 C14 H14B 109.4 . .
N6 C30 C29 106.2(16) . .
N6 C30 H30A 95.0 . .
N6 C30 H30B 110.8 . .
C29 C30 H30A 117.2 . .
C29 C30 H30B 110.5 . .
H30A C30 H30B 115.6 . .
N2 C13 H13A 108.9 . .
N2 C13 H13B 108.9 . .
C14 C13 N2 113.3(17) . .
C14 C13 H13A 108.9 . .
C14 C13 H13B 108.9 . .
H13A C13 H13B 107.7 . .
O3 C19 C18 126.1(14) . .
O3 C19 C20 115.9(13) . .
C18 C19 C20 117.3(14) . .
C11 C12 H12 116.6 . .
C5 C12 C11 126.7(15) . .
C5 C12 H12 116.6 . .
N1 C6 C2 122.4(15) . .
N1 C6 H6 118.8 . .
C2 C6 H6 118.8 . .
N5 C32 C31 109.1(15) . .
N5 C32 H32A 109.9 . .
N5 C32 H32B 109.9 . .
C31 C32 H32A 109.9 . .
C31 C32 H32B 109.9 . .
H32A C32 H32B 108.3 . .
H17A O17 H17B 104.5 . .
H14C O14 H14D 91.2 . .
H15C O15 H15D 98.4 . .
H19A O19 H19B 94.9 . .
H18A O18 H18B 109.5 . .
H16C O16 H16D 102.8 . .
H13C O13 H13D 128.9 . .

loop_
_geom_bond_atom_site_label_1
_geom_bond_atom_site_label_2
_geom_bond_distance
_geom_bond_site_symmetry_2
Fe1 O3 2.128(10) .
Fe1 O2 2.069(12) .
Fe1 O8 2.133(11) .
Fe1 O5 2.059(12) .
Fe1 O7 2.112(10) .
Fe1 O4 2.124(10) .
O3 C19 1.296(17) .
S1 O12 1.461(15) .
S1 O10 1.433(13) .
S1 O9 1.423(14) .
S1 O11 1.456(17) .
F2 C26 1.318(16) .
F1 C10 1.382(17) .
C28 H28 0.9300 .
C28 C21 1.473(19) .
C28 C27 1.37(2) .
C22 H22 0.9300 .
C22 N4 1.378(18) .
C22 C18 1.36(2) .
C16 H16A 0.9700 .
C16 H16B 0.9700 .
C16 N2 1.47(2) .
C16 C15 1.57(2) .
O2 C17 1.260(18) .
O8 H8A 0.9778 .
O8 H8B 0.9682 .
N2 C11 1.396(17) .
N2 C13 1.46(2) .
C10 C11 1.39(2) .
C10 C9 1.36(2) .
C3 C4 1.402(19) .
C3 C2 1.463(19) .
C3 O4 1.242(17) .
N4 C23 1.474(18) .
N4 C21 1.434(18) .
C23 H23A 0.9700 .
C23 H23B 0.9700 .
C23 C24 1.43(2) .
N6 H6A 0.8278 .
N6 H6B 0.7979 .
N6 C31 1.44(2) .
N6 C30 1.52(2) .
C21 C20 1.35(2) .
O5 C1 1.275(17) .
C27 N5 1.436(18) .
C27 C26 1.41(2) .
N1 C5 1.376(18) .
N1 C7 1.499(19) .
N1 C6 1.287(18) .
O6 C1 1.209(18) .
O1 C17 1.28(2) .
C18 C17 1.51(2) .
C18 C19 1.35(2) .
C4 C9 1.43(2) .
C4 C5 1.42(2) .
C25 H25 0.9300 .
C25 C20 1.35(2) .
C25 C26 1.358(19) .
C2 C1 1.462(19) .
C2 C6 1.42(2) .
N5 C29 1.50(2) .
N5 C32 1.48(2) .
C20 C19 1.507(19) .
C29 H29A 0.9700 .
C29 H29B 0.9700 .
C29 C30 1.56(2) .
O7 H7A 0.8737 .
O7 H7B 0.8855 .
C11 C12 1.38(2) .
N3 H3A 0.8896 .
N3 H3B 0.8350 .
N3 C15 1.51(2) .
N3 C14 1.48(3) .
C15 H15A 0.9700 .
C15 H15B 0.9700 .
C9 H9 0.9300 .
C5 C12 1.34(2) .
C31 H31A 0.9700 .
C31 H31B 0.9700 .
C31 C32 1.48(2) .
C24 H24A 0.9600 .
C24 H24B 0.9600 .
C24 H24C 0.9600 .
C8 H8C 0.9600 .
C8 H8D 0.9600 .
C8 H8E 0.9600 .
C8 C7 1.51(2) .
C7 H7C 0.9700 .
C7 H7D 0.9700 .
C14 H14A 0.9700 .
C14 H14B 0.9702 .
C14 C13 1.43(2) .
C30 H30A 0.9670 .
C30 H30B 0.9700 .
C13 H13A 0.9700 .
C13 H13B 0.9700 .
C12 H12 0.9300 .
C6 H6 0.9300 .
C32 H32A 0.9700 .
C32 H32B 0.9700 .
O17 H17A 0.8499 .
O17 H17B 0.8494 .
O14 H14C 0.8364 .
O14 H14D 0.8711 .
O15 H15C 0.9321 .
O15 H15D 0.9947 .
O19 H19A 0.8497 .
O19 H19B 0.8714 .
O18 H18A 0.8493 .
O18 H18B 0.8501 .
O16 H16C 0.7931 .
O16 H16D 0.8496 .
O13 H13C 0.8268 .
O13 H13D 0.7023 .

loop_
_geom_torsion_atom_site_label_1
_geom_torsion_atom_site_label_2
_geom_torsion_atom_site_label_3
_geom_torsion_atom_site_label_4
_geom_torsion
_geom_torsion_site_symmetry_1
_geom_torsion_site_symmetry_2
_geom_torsion_site_symmetry_3
_geom_torsion_site_symmetry_4
Fe1 O3 C19 C18 -48(2) . . . .
Fe1 O3 C19 C20 141.7(11) . . . .
Fe1 O2 C17 O1 -169.6(13) . . . .
Fe1 O2 C17 C18 6(2) . . . .
Fe1 O5 C1 O6 -165.9(13) . . . .
Fe1 O5 C1 C2 12(2) . . . .
F1 C10 C11 N2 -6(2) . . . .
F1 C10 C11 C12 177.2(14) . . . .
F1 C10 C9 C4 -175.0(14) . . . .
C28 C21 C20 C25 -2(2) . . . .
C28 C21 C20 C19 174.5(14) . . . .
C28 C27 N5 C29 129.7(17) . . . .
C28 C27 N5 C32 2(2) . . . .
C28 C27 C26 F2 171.4(14) . . . .
C28 C27 C26 C25 -7(2) . . . .
C22 N4 C23 C24 -10(2) . . . .
C22 N4 C21 C28 -174.3(13) . . . .
C22 N4 C21 C20 5(2) . . . .
C22 C18 C17 O2 -157.9(15) . . . .
C22 C18 C17 O1 18(2) . . . .
C22 C18 C19 O3 -177.0(15) . . . .
C22 C18 C19 C20 -7(2) . . . .
C16 N2 C11 C10 170.8(16) . . . .
C16 N2 C11 C12 -13(2) . . . .
C16 N2 C13 C14 -54(2) . . . .
N2 C16 C15 N3 -54(2) . . . .
N2 C11 C12 C5 177.6(15) . . . .
C10 C11 C12 C5 -6(2) . . . .
C3 C4 C9 C10 179.8(15) . . . .
C3 C4 C5 N1 3(2) . . . .
C3 C4 C5 C12 177.4(14) . . . .
C3 C2 C1 O5 16(2) . . . .
C3 C2 C1 O6 -166.4(16) . . . .
C3 C2 C6 N1 -8(2) . . . .
N4 C22 C18 C17 -177.7(15) . . . .
N4 C22 C18 C19 8(3) . . . .
N4 C21 C20 C25 178.6(14) . . . .
N4 C21 C20 C19 -5(2) . . . .
C23 N4 C21 C28 4(2) . . . .
C23 N4 C21 C20 -176.8(16) . . . .
N6 C31 C32 N5 -60.7(19) . . . .
C21 C28 C27 N5 178.1(14) . . . .
C21 C28 C27 C26 5(2) . . . .
C21 N4 C23 C24 171.8(15) . . . .
C21 C20 C19 O3 176.5(14) . . . .
C21 C20 C19 C18 5(2) . . . .
C27 C28 C21 N4 178.3(14) . . . .
C27 C28 C21 C20 -1(2) . . . .
C27 N5 C29 C30 163.0(15) . . . .
C27 N5 C32 C31 -167.9(14) . . . .
N1 C5 C12 C11 -179.8(15) . . . .
C18 C22 N4 C23 175.2(16) . . . .
C18 C22 N4 C21 -6(2) . . . .
C4 C3 C2 C1 -176.6(14) . . . .
C4 C3 C2 C6 7(2) . . . .
C4 C3 O4 Fe1 139.6(12) . . . .
C4 C5 C12 C11 7(2) . . . .
C25 C20 C19 O3 -7(2) . . . .
C25 C20 C19 C18 -177.9(15) . . . .
C2 C3 C4 C9 175.9(14) . . . .
C2 C3 C4 C5 -5(2) . . . .
C2 C3 O4 Fe1 -34(2) . . . .
N5 C27 C26 F2 -2(2) . . . .
N5 C27 C26 C25 -179.9(14) . . . .
N5 C29 C30 N6 65(2) . . . .
C20 C25 C26 F2 -174.6(13) . . . .
C20 C25 C26 C27 4(2) . . . .
C29 N5 C32 C31 61.2(18) . . . .
C1 C2 C6 N1 175.4(15) . . . .
C17 C18 C19 O3 9(3) . . . .
C17 C18 C19 C20 179.2(14) . . . .
C11 N2 C13 C14 166.8(17) . . . .
C11 C10 C9 C4 0(3) . . . .
N3 C14 C13 N2 55(3) . . . .
C15 C16 N2 C11 -168.4(16) . . . .
C15 C16 N2 C13 52(2) . . . .
C15 N3 C14 C13 -57(2) . . . .
C9 C10 C11 N2 179.2(16) . . . .
C9 C10 C11 C12 2(2) . . . .
C9 C4 C5 N1 -177.9(13) . . . .
C9 C4 C5 C12 -3(2) . . . .
C5 N1 C7 C8 176.1(17) . . . .
C5 N1 C6 C2 6(3) . . . .
C5 C4 C9 C10 0(2) . . . .
C31 N6 C30 C29 -63.5(19) . . . .
C26 C27 N5 C29 -57(2) . . . .
C26 C27 N5 C32 174.6(14) . . . .
C26 C25 C20 C21 1(2) . . . .
C26 C25 C20 C19 -175.9(13) . . . .
C7 N1 C5 C4 -178.9(13) . . . .
C7 N1 C5 C12 7(2) . . . .
C7 N1 C6 C2 -178.4(15) . . . .
O4 C3 C4 C9 2(2) . . . .
O4 C3 C4 C5 -178.7(15) . . . .
O4 C3 C2 C1 -3(3) . . . .
O4 C3 C2 C6 -179.4(15) . . . .
C14 N3 C15 C16 57(2) . . . .
C30 N6 C31 C32 62.0(19) . . . .
C13 N2 C11 C10 -50(2) . . . .
C13 N2 C11 C12 126.1(19) . . . .
C19 C18 C17 O2 16(3) . . . .
C19 C18 C17 O1 -168.0(17) . . . .
C6 N1 C5 C4 -3(2) . . . .
C6 N1 C5 C12 -177.1(16) . . . .
C6 N1 C7 C8 0(2) . . . .
C6 C2 C1 O5 -167.5(14) . . . .
C6 C2 C1 O6 10(2) . . . .
C32 N5 C29 C30 -64(2) . . . .

loop_
_twin_individual_id
_twin_individual_mass_fraction_refined
1 0.36(8)
2 0.64(8)
